data_2232550
loop_
_publ_author_name
'Kose, Muhammet'
'McKee, Vickie'

_publ_section_title
;
 Bis{2,6-bis[(2-hydroxy-5-methylphenyl)iminomethyl]pyridine} monohydrate
;
_journal_coeditor_code AA2032
_journal_issue 12
_journal_name_full 'Acta Crystallographica Section E'
_journal_page_first o3193
_journal_paper_doi 10.1107/S1600536811045399
_journal_volume 67
_journal_year 2011
_chemical_formula_iupac '2C21 H19 N3 O2, H2 O'
_chemical_formula_moiety '2(C21 H19 N3 O2), H2 O'
_chemical_formula_sum 'C42 H40 N6 O5'
_chemical_formula_weight 708.80
_chemical_name_systematic
;
Bis{2,6-bis[(2-hydroxy-5-methylphenyl)iminomethyl]pyridine} monohydrate
;
_space_group_IT_number 15
_symmetry_cell_setting monoclinic
_symmetry_space_group_name_Hall '-C 2yc'
_symmetry_space_group_name_H-M 'C 1 2/c 1'
_atom_sites_solution_hydrogens geom
_atom_sites_solution_primary direct
_atom_sites_solution_secondary difmap
_audit_creation_method SHELXL-97
_cell_angle_alpha 90.00
_cell_angle_beta 114.0770(10)
_cell_angle_gamma 90.00
_cell_formula_units_Z 4
_cell_length_a 23.8510(13)
_cell_length_b 12.9688(7)
_cell_length_c 12.3835(7)
_cell_measurement_reflns_used 5957
_cell_measurement_temperature 150(2)
_cell_measurement_theta_max 29.81
_cell_measurement_theta_min 2.28
_cell_volume 3497.2(3)
_computing_cell_refinement 'SAINT (Bruker, 1998)'
_computing_data_collection 'APEX2 (Bruker, 1998)'
_computing_data_reduction 'SAINT (Bruker, 1998)'
_computing_molecular_graphics 'SHELXTL (Sheldrick, 2008)'
_computing_publication_material 'SHELXTL (Sheldrick, 2008)'
_computing_structure_refinement 'SHELXL97 (Sheldrick, 2008)'
_computing_structure_solution 'SHELXS97 (Sheldrick, 2008)'
_diffrn_ambient_temperature 150(2)
_diffrn_measured_fraction_theta_full 0.998
_diffrn_measured_fraction_theta_max 0.998
_diffrn_measurement_device_type 'Bruker APEXII CCD'
_diffrn_measurement_method '\f and \w scans'
_diffrn_radiation_monochromator graphite
_diffrn_radiation_source 'fine-focus sealed tube'
_diffrn_radiation_type MoK\a
_diffrn_radiation_wavelength 0.71073
_diffrn_reflns_av_R_equivalents 0.0243
_diffrn_reflns_av_sigmaI/netI 0.0216
_diffrn_reflns_limit_h_max 33
_diffrn_reflns_limit_h_min -33
_diffrn_reflns_limit_k_max 18
_diffrn_reflns_limit_k_min -17
_diffrn_reflns_limit_l_max 17
_diffrn_reflns_limit_l_min -17
_diffrn_reflns_number 19364
_diffrn_reflns_theta_full 29.84
_diffrn_reflns_theta_max 29.84
_diffrn_reflns_theta_min 1.83
_exptl_absorpt_coefficient_mu 0.090
_exptl_absorpt_correction_T_max 0.9905
_exptl_absorpt_correction_T_min 0.9473
_exptl_absorpt_correction_type multi-scan
_exptl_absorpt_process_details '(SADABS; Sheldrick, 2008)'
_exptl_crystal_colour yellow
_exptl_crystal_density_diffrn 1.346
_exptl_crystal_description block
_exptl_crystal_F_000 1496
_exptl_crystal_size_max 0.60
_exptl_crystal_size_mid 0.28
_exptl_crystal_size_min 0.11
_refine_diff_density_max 0.362
_refine_diff_density_min -0.232
_refine_ls_extinction_method none
_refine_ls_goodness_of_fit_ref 1.058
_refine_ls_hydrogen_treatment mixed
_refine_ls_matrix_type full
_refine_ls_number_parameters 251
_refine_ls_number_reflns 5005
_refine_ls_number_restraints 0
_refine_ls_restrained_S_all 1.058
_refine_ls_R_factor_all 0.0550
_refine_ls_R_factor_gt 0.0422
_refine_ls_shift/su_max 0.001
_refine_ls_shift/su_mean 0.000
_refine_ls_structure_factor_coef Fsqd
_refine_ls_weighting_details 'calc w=1/[\s^2^(Fo^2^)+(0.0642P)^2^+1.5272P] where P=(Fo^2^+2Fc^2^)/3'
_refine_ls_weighting_scheme calc
_refine_ls_wR_factor_gt 0.1148
_refine_ls_wR_factor_ref 0.1240
_reflns_number_gt 3919
_reflns_number_total 5005
_reflns_threshold_expression I>2\s(I)
_cod_data_source_file aa2032.cif
_cod_data_source_block I
_cod_original_sg_symbol_H-M 'C 2/c'
_cod_database_code 2232550
_cod_database_fobs_code 2232550

loop_
_symmetry_equiv_pos_as_xyz
'x, y, z'
'-x, y, -z+1/2'
'x+1/2, y+1/2, z'
'-x+1/2, y+1/2, -z+1/2'
'-x, -y, -z'
'x, -y, z-1/2'
'-x+1/2, -y+1/2, -z'
'x+1/2, -y+1/2, z-1/2'

loop_
_atom_site_type_symbol
_atom_site_label
_atom_site_fract_x
_atom_site_fract_y
_atom_site_fract_z
_atom_site_U_iso_or_equiv
_atom_site_adp_type
_atom_site_calc_flag
_atom_site_refinement_flags
_atom_site_occupancy
_atom_site_symmetry_multiplicity
O O1 0.33231(5) 0.57957(7) 0.14787(9) 0.0363(2) Uani d . 1 1
H H1A 0.3535(9) 0.5552(15) 0.1120(17) 0.054 Uiso d . 1 1
C C1 0.32840(6) 0.50007(9) 0.21682(10) 0.0263(2) Uani d . 1 1
C C2 0.29313(6) 0.51152(9) 0.28174(11) 0.0295(3) Uani d . 1 1
H H2 0.2724 0.5747 0.2792 0.035 Uiso calc R 1 1
C C3 0.28826(5) 0.43063(9) 0.35006(11) 0.0285(2) Uani d . 1 1
H H3 0.2641 0.4391 0.3944 0.034 Uiso calc R 1 1
C C4 0.31806(5) 0.33642(9) 0.35549(10) 0.0259(2) Uani d . 1 1
C C5 0.30934(6) 0.24734(10) 0.42542(12) 0.0344(3) Uani d . 1 1
H H5A 0.3220 0.1832 0.4000 0.052 Uiso calc R 1 1
H H5B 0.2660 0.2426 0.4119 0.052 Uiso calc R 1 1
H H5C 0.3344 0.2584 0.5098 0.052 Uiso calc R 1 1
C C6 0.35360(5) 0.32612(9) 0.29095(10) 0.0243(2) Uani d . 1 1
H H6 0.3744 0.2630 0.2942 0.029 Uiso calc R 1 1
C C7 0.35935(5) 0.40707(9) 0.22099(9) 0.0232(2) Uani d . 1 1
N N1 0.39157(5) 0.40486(7) 0.14721(8) 0.0250(2) Uani d . 1 1
C C8 0.42258(5) 0.32597(9) 0.14243(9) 0.0231(2) Uani d . 1 1
H H8 0.4261 0.2691 0.1931 0.028 Uiso calc R 1 1
C C9 0.45300(5) 0.32110(8) 0.06030(9) 0.0209(2) Uani d . 1 1
C C10 0.44553(5) 0.39831(9) -0.02331(10) 0.0250(2) Uani d . 1 1
H H10 0.4218 0.4580 -0.0268 0.030 Uiso calc R 1 1
C C11 0.47345(6) 0.38588(9) -0.10081(10) 0.0274(2) Uani d . 1 1
H H11 0.4695 0.4372 -0.1582 0.033 Uiso calc R 1 1
C C12 0.50726(5) 0.29722(9) -0.09334(10) 0.0251(2) Uani d . 1 1
H H12 0.5265 0.2866 -0.1461 0.030 Uiso calc R 1 1
C C13 0.51268(5) 0.22380(8) -0.00723(9) 0.0205(2) Uani d . 1 1
N N2 0.48638(4) 0.23536(7) 0.06979(8) 0.02020(19) Uani d . 1 1
C C14 0.54842(5) 0.12966(8) -0.00076(9) 0.0219(2) Uani d . 1 1
H H14 0.5582 0.1125 -0.0657 0.026 Uiso calc R 1 1
N N3 0.56667(4) 0.07051(7) 0.08909(8) 0.02191(19) Uani d . 1 1
C C15 0.60324(5) -0.01660(8) 0.09325(9) 0.0199(2) Uani d . 1 1
C C16 0.63466(5) -0.03133(8) 0.02040(9) 0.0210(2) Uani d . 1 1
H H16 0.6319 0.0200 -0.0362 0.025 Uiso calc R 1 1
C C17 0.66968(5) -0.11873(8) 0.02855(9) 0.0218(2) Uani d . 1 1
C C18 0.70282(5) -0.13137(9) -0.05144(10) 0.0276(2) Uani d . 1 1
H H18A 0.6833 -0.0877 -0.1215 0.041 Uiso calc R 1 1
H H18B 0.7008 -0.2036 -0.0758 0.041 Uiso calc R 1 1
H H18C 0.7459 -0.1109 -0.0090 0.041 Uiso calc R 1 1
C C19 0.67339(5) -0.19289(8) 0.11334(10) 0.0242(2) Uani d . 1 1
H H19 0.6969 -0.2536 0.1200 0.029 Uiso calc R 1 1
C C20 0.64359(5) -0.17978(9) 0.18780(10) 0.0240(2) Uani d . 1 1
H H20 0.6471 -0.2309 0.2452 0.029 Uiso calc R 1 1
C C21 0.60848(5) -0.09168(8) 0.17862(9) 0.0212(2) Uani d . 1 1
O O2 0.57884(4) -0.08313(7) 0.25167(7) 0.02766(19) Uani d . 1 1
H H2A 0.5591(7) -0.0281(13) 0.2415(13) 0.033 Uiso d . 1 1
O O3 0.5000 0.07316(9) 0.2500 0.0278(3) Uani d S 1 2
H H3D 0.4959(8) 0.1100(13) 0.1942(14) 0.042 Uiso d . 1 1

loop_
_atom_site_aniso_label
_atom_site_aniso_U_11
_atom_site_aniso_U_22
_atom_site_aniso_U_33
_atom_site_aniso_U_12
_atom_site_aniso_U_13
_atom_site_aniso_U_23
O1 0.0520(6) 0.0268(4) 0.0359(5) 0.0110(4) 0.0239(4) 0.0038(4)
C1 0.0301(6) 0.0243(5) 0.0224(5) 0.0038(4) 0.0088(4) -0.0028(4)
C2 0.0304(6) 0.0275(6) 0.0300(6) 0.0074(5) 0.0119(5) -0.0056(5)
C3 0.0263(5) 0.0334(6) 0.0272(6) 0.0027(5) 0.0122(5) -0.0071(5)
C4 0.0242(5) 0.0290(6) 0.0251(5) 0.0010(4) 0.0106(4) -0.0033(4)
C5 0.0364(7) 0.0364(7) 0.0386(7) 0.0026(5) 0.0236(6) 0.0021(5)
C6 0.0242(5) 0.0247(5) 0.0241(5) 0.0043(4) 0.0099(4) -0.0023(4)
C7 0.0237(5) 0.0249(5) 0.0205(5) 0.0026(4) 0.0084(4) -0.0036(4)
N1 0.0278(5) 0.0258(5) 0.0226(5) 0.0032(4) 0.0115(4) -0.0022(4)
C8 0.0235(5) 0.0252(5) 0.0210(5) 0.0021(4) 0.0097(4) -0.0007(4)
C9 0.0203(5) 0.0229(5) 0.0193(5) 0.0002(4) 0.0077(4) -0.0021(4)
C10 0.0268(5) 0.0223(5) 0.0249(5) 0.0021(4) 0.0098(4) 0.0009(4)
C11 0.0315(6) 0.0270(5) 0.0241(5) 0.0007(4) 0.0117(5) 0.0056(4)
C12 0.0270(5) 0.0302(6) 0.0199(5) 0.0012(4) 0.0115(4) 0.0021(4)
C13 0.0207(5) 0.0242(5) 0.0168(4) 0.0003(4) 0.0079(4) -0.0007(4)
N2 0.0205(4) 0.0226(4) 0.0182(4) 0.0003(3) 0.0086(3) -0.0012(3)
C14 0.0232(5) 0.0267(5) 0.0185(5) 0.0021(4) 0.0110(4) -0.0009(4)
N3 0.0248(4) 0.0221(4) 0.0224(4) 0.0006(3) 0.0133(4) -0.0004(3)
C15 0.0224(5) 0.0201(5) 0.0182(5) 0.0001(4) 0.0093(4) -0.0011(4)
C16 0.0231(5) 0.0215(5) 0.0203(5) 0.0003(4) 0.0109(4) 0.0008(4)
C17 0.0217(5) 0.0225(5) 0.0223(5) -0.0011(4) 0.0102(4) -0.0031(4)
C18 0.0295(6) 0.0278(6) 0.0307(6) 0.0032(5) 0.0176(5) -0.0011(4)
C19 0.0235(5) 0.0218(5) 0.0268(5) 0.0022(4) 0.0097(4) 0.0000(4)
C20 0.0263(5) 0.0232(5) 0.0215(5) -0.0003(4) 0.0086(4) 0.0034(4)
C21 0.0230(5) 0.0246(5) 0.0171(5) -0.0023(4) 0.0093(4) -0.0008(4)
O2 0.0370(5) 0.0287(4) 0.0239(4) 0.0042(4) 0.0191(4) 0.0038(3)
O3 0.0386(7) 0.0270(6) 0.0266(6) 0.000 0.0223(5) 0.000

loop_
_atom_type_symbol
_atom_type_description
_atom_type_scat_dispersion_real
_atom_type_scat_dispersion_imag
_atom_type_scat_source
C C 0.0033 0.0016 'International Tables Vol C Tables 4.2.6.8 and 6.1.1.4'
H H 0.0000 0.0000 'International Tables Vol C Tables 4.2.6.8 and 6.1.1.4'
N N 0.0061 0.0033 'International Tables Vol C Tables 4.2.6.8 and 6.1.1.4'
O O 0.0106 0.0060 'International Tables Vol C Tables 4.2.6.8 and 6.1.1.4'

loop_
_geom_angle_atom_site_label_1
_geom_angle_atom_site_label_2
_geom_angle_atom_site_label_3
_geom_angle
C1 O1 H1A 104.5(13)
O1 C1 C2 119.56(10)
O1 C1 C7 120.15(10)
C2 C1 C7 120.28(11)
C3 C2 C1 119.70(10)
C3 C2 H2 120.2
C1 C2 H2 120.2
C2 C3 C4 121.56(11)
C2 C3 H3 119.2
C4 C3 H3 119.2
C6 C4 C3 118.25(11)
C6 C4 C5 121.09(10)
C3 C4 C5 120.61(10)
C4 C5 H5A 109.5
C4 C5 H5B 109.5
H5A C5 H5B 109.5
C4 C5 H5C 109.5
H5A C5 H5C 109.5
H5B C5 H5C 109.5
C4 C6 C7 121.31(10)
C4 C6 H6 119.3
C7 C6 H6 119.3
C6 C7 C1 118.89(10)
C6 C7 N1 126.84(10)
C1 C7 N1 114.20(10)
C8 N1 C7 121.58(10)
N1 C8 C9 121.61(10)
N1 C8 H8 119.2
C9 C8 H8 119.2
N2 C9 C10 123.29(10)
N2 C9 C8 114.60(9)
C10 C9 C8 122.07(10)
C11 C10 C9 118.58(10)
C11 C10 H10 120.7
C9 C10 H10 120.7
C10 C11 C12 118.84(10)
C10 C11 H11 120.6
C12 C11 H11 120.6
C11 C12 C13 119.14(10)
C11 C12 H12 120.4
C13 C12 H12 120.4
N2 C13 C12 122.72(10)
N2 C13 C14 118.71(9)
C12 C13 C14 118.57(9)
C9 N2 C13 117.41(9)
N3 C14 C13 122.07(9)
N3 C14 H14 119.0
C13 C14 H14 119.0
C14 N3 C15 119.91(9)
C16 C15 C21 118.89(9)
C16 C15 N3 124.68(9)
C21 C15 N3 116.42(9)
C17 C16 C15 121.93(10)
C17 C16 H16 119.0
C15 C16 H16 119.0
C16 C17 C19 117.90(10)
C16 C17 C18 120.18(10)
C19 C17 C18 121.92(10)
C17 C18 H18A 109.5
C17 C18 H18B 109.5
H18A C18 H18B 109.5
C17 C18 H18C 109.5
H18A C18 H18C 109.5
H18B C18 H18C 109.5
C20 C19 C17 121.49(10)
C20 C19 H19 119.3
C17 C19 H19 119.3
C19 C20 C21 120.05(10)
C19 C20 H20 120.0
C21 C20 H20 120.0
O2 C21 C20 118.06(9)
O2 C21 C15 122.20(10)
C20 C21 C15 119.72(9)
C21 O2 H2A 112.5(10)

loop_
_geom_bond_atom_site_label_1
_geom_bond_atom_site_label_2
_geom_bond_distance
O1 C1 1.3660(15)
O1 H1A 0.86(2)
C1 C2 1.3884(16)
C1 C7 1.4040(15)
C2 C3 1.3821(18)
C2 H2 0.9500
C3 C4 1.4012(16)
C3 H3 0.9500
C4 C6 1.3885(15)
C4 C5 1.5083(17)
C5 H5A 0.9800
C5 H5B 0.9800
C5 H5C 0.9800
C6 C7 1.4030(16)
C6 H6 0.9500
C7 N1 1.4139(14)
N1 C8 1.2778(14)
C8 C9 1.4721(15)
C8 H8 0.9500
C9 N2 1.3445(14)
C9 C10 1.3985(15)
C10 C11 1.3827(16)
C10 H10 0.9500
C11 C12 1.3857(16)
C11 H11 0.9500
C12 C13 1.3957(15)
C12 H12 0.9500
C13 N2 1.3467(13)
C13 C14 1.4725(15)
C14 N3 1.2731(14)
C14 H14 0.9500
N3 C15 1.4153(13)
C15 C16 1.4013(14)
C15 C21 1.4048(14)
C16 C17 1.3870(15)
C16 H16 0.9500
C17 C19 1.3998(15)
C17 C18 1.5072(15)
C18 H18A 0.9800
C18 H18B 0.9800
C18 H18C 0.9800
C19 C20 1.3853(15)
C19 H19 0.9500
C20 C21 1.3934(15)
C20 H20 0.9500
C21 O2 1.3610(13)
O2 H2A 0.836(17)
O3 H3D 0.812(16)

loop_
_geom_hbond_atom_site_label_D
_geom_hbond_atom_site_label_H
_geom_hbond_atom_site_label_A
_geom_hbond_distance_DH
_geom_hbond_distance_HA
_geom_hbond_distance_DA
_geom_hbond_angle_DHA
O2 H2A O3 0.836(17) 1.960(17) 2.7592(12) 159.6(15)
O2 H2A N3 0.836(17) 2.347(15) 2.7624(12) 111.3(12)
O1 H1A N1 0.86(2) 2.120(19) 2.6722(13) 121.7(16)
O3 H3D N2 0.812(16) 2.187(16) 2.9865(12) 168.0(16)
O3 H3D N3 0.812(16) 2.569(16) 3.0142(9) 115.9(14)

loop_
_geom_torsion_atom_site_label_1
_geom_torsion_atom_site_label_2
_geom_torsion_atom_site_label_3
_geom_torsion_atom_site_label_4
_geom_torsion
O1 C1 C2 C3 178.93(11)
C7 C1 C2 C3 -0.42(18)
C1 C2 C3 C4 -0.16(18)
C2 C3 C4 C6 0.66(18)
C2 C3 C4 C5 -176.69(12)
C3 C4 C6 C7 -0.61(17)
C5 C4 C6 C7 176.73(11)
C4 C6 C7 C1 0.06(17)
C4 C6 C7 N1 -176.84(11)
O1 C1 C7 C6 -178.88(10)
C2 C1 C7 C6 0.47(17)
O1 C1 C7 N1 -1.61(16)
C2 C1 C7 N1 177.74(10)
C6 C7 N1 C8 -3.83(18)
C1 C7 N1 C8 179.15(10)
C7 N1 C8 C9 176.17(10)
N1 C8 C9 N2 176.83(10)
N1 C8 C9 C10 -5.37(17)
N2 C9 C10 C11 0.45(17)
C8 C9 C10 C11 -177.16(10)
C9 C10 C11 C12 0.52(17)
C10 C11 C12 C13 -0.68(17)
C11 C12 C13 N2 -0.12(17)
C11 C12 C13 C14 179.63(10)
C10 C9 N2 C13 -1.22(16)
C8 C9 N2 C13 176.55(9)
C12 C13 N2 C9 1.05(15)
C14 C13 N2 C9 -178.70(9)
N2 C13 C14 N3 -15.80(16)
C12 C13 C14 N3 164.44(11)
C13 C14 N3 C15 -177.17(9)
C14 N3 C15 C16 16.85(16)
C14 N3 C15 C21 -164.27(10)
C21 C15 C16 C17 1.35(16)
N3 C15 C16 C17 -179.79(10)
C15 C16 C17 C19 -0.49(16)
C15 C16 C17 C18 -179.90(10)
C16 C17 C19 C20 -0.50(16)
C18 C17 C19 C20 178.90(10)
C17 C19 C20 C21 0.60(17)
C19 C20 C21 O2 178.48(10)
C19 C20 C21 C15 0.29(16)
C16 C15 C21 O2 -179.34(10)
N3 C15 C21 O2 1.71(15)
C16 C15 C21 C20 -1.24(15)
N3 C15 C21 C20 179.82(10)
